data_7111229
loop_
_publ_author_name
'Sciarone, Timo J.J.'
'Meetsma, Auke'
'Hesssen, Bart'
'Teuben, Jan H.'

_publ_section_title
;
 Benzyl anion abstraction from a (\b-diiminato)Fe(ii) benzyl
 complexElectronic supplementary information (ESI) available: experimental
 data. See http://www.rsc.org/suppdata/cc/b2/b204454d/
;
_journal_issue 15
_journal_name_full 'Chemical Communications'
_journal_page_first 1580
_journal_paper_doi 10.1039/b204454d
_journal_year 2002
_chemical_compound_source 'see text'
_chemical_formula_moiety '2(C36 H48 Fe N2), C5 H12'
_chemical_formula_sum 'C77 H108 Fe2 N4'
_chemical_formula_weight 1201.37
_chemical_name_systematic
;
?
;
_space_group_IT_number 14
_symmetry_cell_setting monoclinic
_symmetry_space_group_name_Hall '-P 2ybc'
_symmetry_space_group_name_H-M 'P 1 21/c 1'
_atom_sites_solution_hydrogens geom
_atom_sites_solution_primary direct
_atom_sites_solution_secondary difmap
_audit_creation_date '2001-08-27  14:56:42'
_audit_creation_method 'PLATON <TABLE ACC> option'
_audit_update_record
;
?
;
_cell_angle_alpha 90
_cell_angle_beta 90.781(1)
_cell_angle_gamma 90
_cell_formula_units_Z 4
_cell_length_a 15.3319(9)
_cell_length_b 20.652(1)
_cell_length_c 22.408(1)
_cell_measurement_reflns_used 7023
_cell_measurement_temperature 125(1)
_cell_measurement_theta_max 28.98
_cell_measurement_theta_min 2.44
_cell_volume 7094.5(6)
_computing_cell_refinement 'SAINT, Bruker Version 6.02A, 2000'
_computing_data_collection 'SMART, Bruker Version 5.168, 2000'
_computing_data_reduction 'XPREP, Bruker Version 5.1/NT, 2000'
_computing_molecular_graphics
;
PLUTO (Meetsma, 2001) 
PLATON (Spek, 1994)
;
_computing_publication_material
;
PLATON (Spek, 1990)
SHELXL (Sheldrick, 1997)
;
_computing_structure_refinement 'SHELXL-97 (Sheldrick, 1997)'
_computing_structure_solution
;
DIRDIF-99 (Beurskens et al., 1999)
;
_diffrn_ambient_temperature 125(1)
_diffrn_detector_area_resol_mean '4096x4096 / 62x62 (binned 512)'
_diffrn_measured_fraction_theta_full 0.897
_diffrn_measured_fraction_theta_max 0.897
_diffrn_measurement_device_type
;
Bruker Smart Apex 
;
_diffrn_measurement_method 'phi and omega scans'
_diffrn_radiation_detector
;
CCD area-detector
;
_diffrn_radiation_monochromator 'parallel mounted graphite'
_diffrn_radiation_source 'fine focus sealed Siemens Mo tube '
_diffrn_radiation_type MoK\a
_diffrn_radiation_wavelength 0.71073
_diffrn_reflns_av_R_equivalents 0.0276
_diffrn_reflns_av_sigmaI/netI 0.0398
_diffrn_reflns_limit_h_max 16
_diffrn_reflns_limit_h_min -21
_diffrn_reflns_limit_k_max 28
_diffrn_reflns_limit_k_min -28
_diffrn_reflns_limit_l_max 30
_diffrn_reflns_limit_l_min -27
_diffrn_reflns_number 44924
_diffrn_reflns_reduction_process
;
Intensity data were corrected for Lorentz and polarization
effects, decay and absorption and reduced to F~o~^2^
using SAINT (Bruker, 2000) and SADABS (Sheldrick, 2001)
;
_diffrn_reflns_theta_full 29.75
_diffrn_reflns_theta_max 29.75
_diffrn_reflns_theta_min 2.38
_exptl_absorpt_coefficient_mu 0.452
_exptl_absorpt_correction_T_max 0.9478
_exptl_absorpt_correction_T_min 0.8226
_exptl_absorpt_correction_type multi-scan
_exptl_absorpt_process_details '(SADABS, Sheldrick, Bruker, 2000))'
_exptl_crystal_colour red
_exptl_crystal_density_diffrn 1.125
_exptl_crystal_density_method 'not measured'
_exptl_crystal_description platelet
_exptl_crystal_F_000 2600
_exptl_crystal_size_max 0.45
_exptl_crystal_size_mid 0.40
_exptl_crystal_size_min 0.12
_refine_diff_density_max 0.525
_refine_diff_density_min -0.239
_refine_diff_density_rms 0.056
_refine_ls_extinction_method none
_refine_ls_goodness_of_fit_ref 1.022
_refine_ls_hydrogen_treatment mixed
_refine_ls_matrix_type full
_refine_ls_number_parameters 1181
_refine_ls_number_reflns 18149
_refine_ls_number_restraints 0
_refine_ls_restrained_S_all 1.022
_refine_ls_R_factor_all 0.0623
_refine_ls_R_factor_gt 0.0430
_refine_ls_shift/su_max 0.002
_refine_ls_shift/su_mean 0.000
_refine_ls_structure_factor_coef Fsqd
_refine_ls_weighting_details 'calc w=1/[\s^2^(Fo^2^)+(0.0612P)^2^+0.8899P] where P=(Fo^2^+2Fc^2^)/3'
_refine_ls_weighting_scheme calc
_refine_ls_wR_factor_gt 0.1044
_refine_ls_wR_factor_ref 0.1134
_reflns_number_gt 13810
_reflns_number_total 18149
_reflns_threshold_expression >2sigma(I)
_cod_data_source_file b204454dsup1.cif
_cod_data_source_block c77h108f
_cod_depositor_comments
;
The following automatic conversions were performed:

'_symmetry_cell_setting' value 'Monoclinic' changed to 'monoclinic'
according to /home/saulius/struct/CIF-dictionaries/cif_core.dic
dictionary named 'cif_core.dic' version 2.4.2 from
2011-04-26.

'_exptl_absorpt_correction_type' value 'Multi-Scan'
changed to 'multi-scan' according to
/home/saulius/struct/CIF-dictionaries/cif_core.dic dictionary named
'cif_core.dic' version 2.4.2 from 2011-04-26.

Automatic conversion script
Id: cif_fix_values 1891 2012-01-12 08:04:46Z andrius 
;
_cod_original_sg_symbol_H-M 'P 21/c'
_cod_database_code 7111229
_vrn_publ_code_void_volume 0.000
_vrn_publ_code_meas_time 7.95

loop_
_symmetry_equiv_pos_as_xyz
x,y,z
-x,1/2+y,1/2-z
-x,-y,-z
x,1/2-y,1/2+z

loop_
_atom_site_aniso_label
_atom_site_aniso_U_11
_atom_site_aniso_U_22
_atom_site_aniso_U_33
_atom_site_aniso_U_23
_atom_site_aniso_U_13
_atom_site_aniso_U_12
Fe11 0.0196(1) 0.0243(1) 0.0214(1) -0.0033(1) -0.0020(1) 0.0034(1)
N11 0.0189(6) 0.0197(5) 0.0203(6) -0.0004(4) 0.0021(4) -0.0016(4)
N12 0.0186(6) 0.0242(6) 0.0187(6) -0.0003(5) 0.0023(4) -0.0009(5)
C11 0.0248(8) 0.0206(7) 0.0352(9) -0.0023(6) 0.0006(6) 0.0004(6)
C12 0.0349(9) 0.0251(8) 0.0479(11) -0.0109(7) -0.0002(8) -0.0055(7)
C13 0.0410(10) 0.0421(10) 0.0413(11) -0.0218(9) 0.0004(8) -0.0081(8)
C14 0.0385(10) 0.0466(10) 0.0283(10) -0.0121(8) 0.0060(7) -0.0058(8)
C15 0.0267(8) 0.0295(8) 0.0257(8) -0.0057(6) 0.0030(6) -0.0020(6)
C16 0.0200(7) 0.0208(7) 0.0259(8) -0.0052(5) 0.0008(6) 0.0023(5)
C17 0.0410(10) 0.0272(8) 0.0387(10) 0.0059(7) -0.0002(8) -0.0112(7)
C18 0.0490(14) 0.091(2) 0.080(2) 0.0532(18) -0.0117(13) -0.0158(14)
C19 0.0362(11) 0.0645(15) 0.0545(14) 0.0137(12) 0.0040(10) -0.0116(10)
C110 0.0337(9) 0.0363(9) 0.0228(9) -0.0027(7) 0.0059(7) -0.0095(7)
C111 0.0505(12) 0.0425(11) 0.0448(13) 0.0101(9) -0.0006(10) -0.0091(9)
C112 0.0420(11) 0.0553(12) 0.0348(11) -0.0046(9) 0.0142(9) -0.0126(10)
C113 0.0193(7) 0.0191(6) 0.0237(8) 0.0031(5) 0.0048(5) -0.0010(5)
C114 0.0219(8) 0.0275(8) 0.0359(10) -0.0053(7) 0.0023(7) 0.0029(6)
C115 0.0155(7) 0.0234(7) 0.0246(8) 0.0033(6) 0.0001(5) -0.0012(5)
C116 0.0206(7) 0.0227(7) 0.0207(7) 0.0019(5) 0.0014(5) -0.0037(5)
C117 0.0234(8) 0.0473(10) 0.0243(9) -0.0052(7) -0.0037(7) 0.0020(7)
C118 0.0184(7) 0.0320(8) 0.0185(7) -0.0026(6) 0.0000(5) 0.0010(6)
C119 0.0225(7) 0.0314(8) 0.0258(8) -0.0047(6) -0.0003(6) 0.0031(6)
C120 0.0292(9) 0.0378(9) 0.0330(10) -0.0095(7) -0.0029(7) 0.0093(7)
C121 0.0264(8) 0.0578(12) 0.0280(9) -0.0094(8) 0.0028(7) 0.0132(8)
C122 0.0229(8) 0.0564(11) 0.0260(9) 0.0025(8) 0.0059(7) 0.0029(7)
C123 0.0195(7) 0.0407(9) 0.0228(8) 0.0013(6) 0.0018(6) 0.0001(6)
C124 0.0340(9) 0.0246(8) 0.0420(10) -0.0035(7) 0.0097(8) 0.0011(7)
C125 0.0549(13) 0.0523(13) 0.0451(13) 0.0127(10) 0.0135(10) 0.0130(11)
C126 0.0618(16) 0.0490(14) 0.0776(19) -0.0030(13) 0.0015(14) -0.0225(12)
C127 0.0331(9) 0.0380(9) 0.0359(10) 0.0043(7) 0.0116(8) -0.0047(7)
C128 0.0772(18) 0.0437(12) 0.0504(14) 0.0137(10) 0.0075(13) -0.0028(12)
C129 0.0542(15) 0.0549(15) 0.083(2) -0.0080(14) -0.0114(14) -0.0142(12)
C130 0.0282(9) 0.0333(9) 0.0364(10) -0.0071(8) -0.0076(7) 0.0078(7)
C131 0.0254(8) 0.0356(8) 0.0300(9) -0.0038(7) -0.0066(6) 0.0096(6)
C132 0.0316(9) 0.0459(10) 0.0343(10) -0.0130(8) 0.0029(7) 0.0078(8)
C133 0.0303(10) 0.0526(12) 0.0498(12) -0.0138(9) 0.0122(9) -0.0010(8)
C134 0.0306(9) 0.0472(11) 0.0509(12) -0.0194(9) 0.0033(8) -0.0033(8)
C135 0.0320(9) 0.0471(10) 0.0341(10) -0.0154(8) 0.0017(7) 0.0032(8)
C136 0.0260(8) 0.0431(10) 0.0288(9) -0.0047(7) -0.0018(7) 0.0039(7)
Fe21 0.0199(1) 0.0281(1) 0.0180(1) 0.0037(1) -0.0006(1) -0.0040(1)
N21 0.0223(6) 0.0245(6) 0.0170(6) -0.0006(5) 0.0031(5) -0.0012(5)
N22 0.0195(6) 0.0287(6) 0.0166(6) 0.0011(5) 0.0028(4) 0.0017(5)
C21 0.0286(8) 0.0218(7) 0.0250(8) -0.0010(6) 0.0038(6) -0.0039(6)
C22 0.0383(9) 0.0236(8) 0.0322(9) 0.0044(6) 0.0012(7) 0.0009(7)
C23 0.0415(10) 0.0345(9) 0.0224(9) 0.0069(7) 0.0003(7) 0.0003(7)
C24 0.0354(9) 0.0342(8) 0.0194(8) -0.0010(6) 0.0042(6) -0.0010(7)
C25 0.0243(7) 0.0256(7) 0.0213(8) 0.0004(6) 0.0040(6) -0.0029(6)
C26 0.0218(7) 0.0230(7) 0.0191(7) 0.0012(5) 0.0024(5) -0.0052(5)
C27 0.0433(10) 0.0278(8) 0.0266(9) -0.0042(7) 0.0000(7) 0.0033(7)
C28 0.0529(14) 0.0738(17) 0.0561(16) -0.0308(14) 0.0189(12) -0.0014(12)
C29 0.118(3) 0.0378(12) 0.0644(18) -0.0239(12) 0.0180(18) -0.0235(14)
C210 0.0305(8) 0.0324(8) 0.0218(8) -0.0029(6) 0.0049(6) 0.0042(6)
C211 0.0466(12) 0.0295(9) 0.0614(15) -0.0094(9) 0.0000(10) 0.0042(8)
C212 0.0381(10) 0.0537(12) 0.0331(11) -0.0003(9) 0.0129(8) 0.0115(9)
C213 0.0213(7) 0.0239(7) 0.0226(8) -0.0046(6) 0.0055(5) -0.0008(5)
C214 0.0238(8) 0.0385(9) 0.0283(9) -0.0014(7) 0.0039(7) -0.0089(7)
C215 0.0163(7) 0.0332(8) 0.0226(8) -0.0050(6) 0.0012(6) -0.0007(6)
C216 0.0224(7) 0.0290(7) 0.0195(8) -0.0033(6) 0.0003(6) 0.0057(6)
C217 0.0261(9) 0.0536(12) 0.0245(9) 0.0037(8) -0.0040(7) 0.0014(8)
C218 0.0181(7) 0.0353(8) 0.0153(7) 0.0027(6) -0.0001(5) 0.0021(6)
C219 0.0201(7) 0.0365(8) 0.0196(8) 0.0050(6) -0.0009(6) 0.0016(6)
C220 0.0262(8) 0.0401(10) 0.0277(9) 0.0114(7) -0.0007(6) -0.0026(7)
C221 0.0224(8) 0.0579(11) 0.0247(9) 0.0122(8) 0.0056(6) 0.0006(7)
C222 0.0253(8) 0.0514(10) 0.0233(9) 0.0024(7) 0.0067(6) 0.0088(7)
C223 0.0241(8) 0.0415(9) 0.0198(8) 0.0011(6) 0.0027(6) 0.0050(6)
C224 0.0296(8) 0.0297(8) 0.0257(9) 0.0037(6) 0.0030(6) 0.0000(6)
C225 0.0431(12) 0.0563(13) 0.0416(12) -0.0018(10) -0.0047(9) 0.0202(10)
C226 0.0430(11) 0.0399(10) 0.0454(12) -0.0050(9) -0.0049(9) 0.0012(9)
C227 0.0425(10) 0.0400(10) 0.0315(10) -0.0015(8) 0.0149(8) 0.0082(8)
C228 0.0741(17) 0.0447(12) 0.0460(13) -0.0137(10) 0.0095(12) 0.0052(12)
C229 0.0706(18) 0.0522(14) 0.0728(19) 0.0131(14) -0.0019(15) 0.0219(13)
C230 0.0272(8) 0.0312(8) 0.0299(9) 0.0066(7) -0.0031(7) -0.0066(7)
C231 0.0249(8) 0.0263(8) 0.0292(9) 0.0018(6) -0.0008(6) -0.0077(6)
C232 0.0322(9) 0.0386(9) 0.0349(10) 0.0082(8) 0.0094(7) -0.0039(7)
C233 0.0343(10) 0.0433(10) 0.0511(12) 0.0060(9) 0.0154(9) 0.0061(8)
C234 0.0344(9) 0.0361(9) 0.0474(12) 0.0105(8) 0.0027(8) 0.0063(7)
C235 0.0349(9) 0.0357(9) 0.0299(9) 0.0082(7) 0.0014(7) -0.0002(7)
C236 0.0256(8) 0.0304(8) 0.0279(9) 0.0005(6) 0.0010(6) -0.0009(6)
C31 0.060(4) 0.092(5) 0.053(4) 0.017(3) -0.006(3) 0.011(4)
C32 0.051(2) 0.044(2) 0.042(2) -0.0008(18) 0.007(2) -0.0045(19)
C33 0.042(2) 0.032(4) 0.037(4) 0.002(2) 0.014(2) 0.003(3)
C34 0.045(2) 0.057(3) 0.043(2) 0.008(2) 0.010(2) -0.002(2)
C35 0.045(3) 0.100(6) 0.059(5) 0.015(3) -0.009(3) -0.004(3)
C41 0.139(11) 0.066(5) 0.073(8) 0.016(4) -0.034(6) -0.031(5)
C42 0.038(2) 0.062(3) 0.039(2) 0.0121(19) 0.0014(17) -0.0011(19)
C43 0.034(4) 0.038(4) 0.0372(19) 0.008(3) 0.012(3) 0.007(2)
C44 0.037(2) 0.069(3) 0.038(2) -0.0005(19) 0.0090(17) 0.009(2)
C45 0.112(9) 0.234(15) 0.032(4) 0.007(6) -0.016(4) -0.102(9)

loop_
_atom_site_label
_atom_site_type_symbol
_atom_site_thermal_displace_type
_atom_site_fract_x
_atom_site_fract_y
_atom_site_fract_z
_atom_site_occupancy
_atom_site_U_iso_or_equiv
Fe11 Fe Uani 0.14330(1) 0.22131(1) 0.18920(1) 1.000 0.0218(1)
N11 N Uani 0.23555(7) 0.16055(5) 0.16336(5) 1.000 0.0196(3)
N12 N Uani 0.19949(7) 0.23957(6) 0.26752(5) 1.000 0.0205(3)
C11 C Uani 0.16232(10) 0.06468(7) 0.12312(7) 1.000 0.0269(5)
C12 C Uani 0.13671(11) 0.02771(8) 0.07379(9) 1.000 0.0360(5)
C13 C Uani 0.15822(12) 0.04613(9) 0.01654(9) 1.000 0.0415(6)
C14 C Uani 0.20704(12) 0.10119(9) 0.00711(8) 1.000 0.0377(6)
C15 C Uani 0.23603(10) 0.13947(7) 0.05490(7) 1.000 0.0273(5)
C16 C Uani 0.21330(9) 0.12046(7) 0.11268(7) 1.000 0.0222(4)
C17 C Uani 0.13647(12) 0.04582(8) 0.18572(8) 1.000 0.0356(5)
C18 C Uani 0.20557(17) 0.00482(17) 0.21641(15) 1.000 0.0734(11)
C19 C Uani 0.04829(14) 0.01232(13) 0.18890(12) 1.000 0.0517(8)
C110 C Uani 0.28743(11) 0.20086(8) 0.04259(8) 1.000 0.0309(5)
C111 C Uani 0.22794(15) 0.25221(10) 0.01405(10) 1.000 0.0459(7)
C112 C Uani 0.36667(14) 0.18819(11) 0.00304(10) 1.000 0.0439(7)
C113 C Uani 0.31267(9) 0.15372(6) 0.19074(6) 1.000 0.0207(4)
C114 C Uani 0.38180(11) 0.11102(8) 0.16365(8) 1.000 0.0284(5)
C115 C Uani 0.33433(9) 0.18472(7) 0.24473(7) 1.000 0.0212(4)
C116 C Uani 0.28122(9) 0.22184(7) 0.28189(7) 1.000 0.0213(4)
C117 C Uani 0.31907(12) 0.24099(10) 0.34160(8) 1.000 0.0317(5)
C118 C Uani 0.14870(9) 0.27243(7) 0.31197(7) 1.000 0.0230(4)
C119 C Uani 0.14852(10) 0.34045(7) 0.31438(7) 1.000 0.0266(4)
C120 C Uani 0.09698(11) 0.37085(9) 0.35697(8) 1.000 0.0334(5)
C121 C Uani 0.04713(11) 0.33496(10) 0.39611(8) 1.000 0.0374(6)
C122 C Uani 0.04736(11) 0.26859(10) 0.39303(8) 1.000 0.0350(5)
C123 C Uani 0.09765(10) 0.23554(8) 0.35117(7) 1.000 0.0277(5)
C124 C Uani 0.20128(11) 0.38125(8) 0.27166(8) 1.000 0.0334(5)
C125 C Uani 0.14180(16) 0.41505(12) 0.22648(11) 1.000 0.0507(8)
C126 C Uani 0.26009(19) 0.43015(13) 0.30458(14) 1.000 0.0628(10)
C127 C Uani 0.09514(12) 0.16200(9) 0.34823(8) 1.000 0.0356(5)
C128 C Uani 0.1103(2) 0.13070(12) 0.40909(11) 1.000 0.0570(9)
C129 C Uani 0.00957(18) 0.13855(14) 0.32077(15) 1.000 0.0641(10)
C130 C Uani 0.03108(11) 0.25222(8) 0.14824(9) 1.000 0.0327(5)
C131 C Uani -0.02700(10) 0.19824(8) 0.12902(8) 1.000 0.0304(5)
C132 C Uani -0.09998(11) 0.18042(9) 0.16208(8) 1.000 0.0372(6)
C133 C Uani -0.15343(12) 0.12970(10) 0.14458(10) 1.000 0.0441(7)
C134 C Uani -0.13655(12) 0.09491(10) 0.09338(9) 1.000 0.0429(6)
C135 C Uani -0.06439(11) 0.11144(9) 0.06005(8) 1.000 0.0377(6)
C136 C Uani -0.01050(11) 0.16197(9) 0.07746(8) 1.000 0.0327(5)
Fe21 Fe Uani 0.64257(1) 0.29646(1) 0.18208(1) 1.000 0.0220(1)
N21 N Uani 0.73430(8) 0.35271(6) 0.14853(5) 1.000 0.0212(3)
N22 N Uani 0.70238(8) 0.28683(6) 0.26031(5) 1.000 0.0216(3)
C21 C Uani 0.66531(10) 0.43976(7) 0.08984(7) 1.000 0.0251(4)
C22 C Uani 0.63682(11) 0.46300(8) 0.03475(8) 1.000 0.0314(5)
C23 C Uani 0.65414(12) 0.43003(8) -0.01735(8) 1.000 0.0328(5)
C24 C Uani 0.70199(11) 0.37317(8) -0.01520(7) 1.000 0.0296(5)
C25 C Uani 0.73222(9) 0.34767(7) 0.03859(7) 1.000 0.0237(4)
C26 C Uani 0.71255(9) 0.38118(7) 0.09142(6) 1.000 0.0213(4)
C27 C Uani 0.64420(12) 0.47774(8) 0.14605(8) 1.000 0.0326(5)
C28 C Uani 0.54748(16) 0.47719(15) 0.15852(13) 1.000 0.0608(9)
C29 C Uani 0.6761(3) 0.54779(12) 0.14142(14) 1.000 0.0732(12)
C210 C Uani 0.78321(11) 0.28437(8) 0.03876(7) 1.000 0.0282(5)
C211 C Uani 0.72358(15) 0.22794(9) 0.02000(12) 1.000 0.0458(7)
C212 C Uani 0.86291(13) 0.28795(11) -0.00177(9) 1.000 0.0415(6)
C213 C Uani 0.81173(9) 0.36372(7) 0.17446(7) 1.000 0.0226(4)
C214 C Uani 0.87821(11) 0.40425(9) 0.14236(8) 1.000 0.0302(5)
C215 C Uani 0.83542(9) 0.33956(7) 0.23094(7) 1.000 0.0240(4)
C216 C Uani 0.78405(9) 0.30579(7) 0.27193(7) 1.000 0.0236(4)
C217 C Uani 0.82550(12) 0.29105(10) 0.33197(8) 1.000 0.0348(6)
C218 C Uani 0.64991(9) 0.26040(7) 0.30732(6) 1.000 0.0229(4)
C219 C Uani 0.63934(9) 0.19306(8) 0.31229(7) 1.000 0.0254(4)
C220 C Uani 0.58296(10) 0.16963(9) 0.35570(7) 1.000 0.0313(5)
C221 C Uani 0.54017(11) 0.21108(9) 0.39399(8) 1.000 0.0350(5)
C222 C Uani 0.55100(11) 0.27698(9) 0.38846(8) 1.000 0.0333(5)
C223 C Uani 0.60508(10) 0.30332(8) 0.34501(7) 1.000 0.0284(5)
C224 C Uani 0.68765(11) 0.14586(8) 0.27263(7) 1.000 0.0283(5)
C225 C Uani 0.74828(15) 0.10130(12) 0.30911(10) 1.000 0.0470(7)
C226 C Uani 0.62495(14) 0.10545(10) 0.23437(10) 1.000 0.0428(6)
C227 C Uani 0.61223(12) 0.37647(9) 0.33897(8) 1.000 0.0379(6)
C228 C Uani 0.64744(19) 0.40796(12) 0.39607(11) 1.000 0.0549(8)
C229 C Uani 0.5249(2) 0.40616(14) 0.32104(15) 1.000 0.0652(10)
C230 C Uani 0.52917(11) 0.25646(8) 0.15081(8) 1.000 0.0295(5)
C231 C Uani 0.46934(10) 0.30432(7) 0.12190(7) 1.000 0.0268(5)
C232 C Uani 0.39492(11) 0.32747(9) 0.15076(8) 1.000 0.0352(5)
C233 C Uani 0.34033(13) 0.37260(9) 0.12397(10) 1.000 0.0428(6)
C234 C Uani 0.35764(12) 0.39634(9) 0.06751(9) 1.000 0.0393(6)
C235 C Uani 0.43116(11) 0.37441(8) 0.03842(8) 1.000 0.0335(5)
C236 C Uani 0.48592(10) 0.32928(8) 0.06503(7) 1.000 0.0280(5)
C31 C Uani 0.1291(5) 0.4819(4) 0.0776(3) 0.500 0.068(3)
C32 C Uani 0.0884(3) 0.5140(2) 0.02198(19) 0.500 0.0456(12)
C33 C Uani -0.0023(5) 0.4893(3) 0.0078(3) 0.500 0.037(2)
C34 C Uani -0.0465(3) 0.5212(2) -0.04547(19) 0.500 0.0482(14)
C35 C Uani -0.1368(4) 0.4959(4) -0.0563(3) 0.500 0.068(3)
C41 C Uani 0.6194(11) 0.0424(5) 0.0741(7) 0.500 0.093(5)
C42 C Uani 0.5767(3) -0.0038(2) 0.03031(18) 0.500 0.0463(14)
C43 C Uani 0.4877(5) 0.0088(4) 0.0011(4) 0.500 0.036(2)
C44 C Uani 0.4591(3) -0.0439(2) -0.04256(18) 0.500 0.0479(14)
C45 C Uani 0.3811(10) -0.0377(8) -0.0663(7) 0.500 0.126(6)
H111' H Uiso 0.2603(13) 0.2894(10) 0.0046(9) 1.000 0.047(6)
H111" H Uiso 0.1767(13) 0.2641(9) 0.0412(9) 1.000 0.043(5)
H112' H Uiso 0.4004(13) 0.2281(10) -0.0007(9) 1.000 0.044(6)
H112" H Uiso 0.3480(14) 0.1732(10) -0.0355(11) 1.000 0.057(6)
H114' H Uiso 0.4218(14) 0.0965(10) 0.1933(10) 1.000 0.051(6)
H114" H Uiso 0.4129(14) 0.1347(11) 0.1359(10) 1.000 0.059(7)
H117' H Uiso 0.3756(16) 0.2325(11) 0.3465(10) 1.000 0.062(7)
H117" H Uiso 0.2902(16) 0.2236(11) 0.3717(11) 1.000 0.064(7)
H125' H Uiso 0.1763(14) 0.4437(11) 0.2018(10) 1.000 0.058(6)
H125" H Uiso 0.1030(15) 0.4399(11) 0.2439(10) 1.000 0.056(7)
H126' H Uiso 0.2953(17) 0.4499(12) 0.2764(11) 1.000 0.075(8)
H12 H Uiso 0.1019(11) -0.0130(9) 0.0816(8) 1.000 0.034(5)
H126" H Uiso 0.3025(19) 0.4057(14) 0.3360(13) 1.000 0.093(9)
H13 H Uiso 0.1377(13) 0.0220(10) -0.0154(9) 1.000 0.050(6)
H128' H Uiso 0.1655(19) 0.1444(13) 0.4264(12) 1.000 0.088(9)
H14 H Uiso 0.2228(13) 0.1140(9) -0.0322(9) 1.000 0.046(6)
H128" H Uiso 0.1125(13) 0.0856(11) 0.4057(9) 1.000 0.048(6)
H129' H Uiso 0.0001(14) 0.1577(11) 0.2816(11) 1.000 0.058(7)
H129" H Uiso -0.0349(17) 0.1523(13) 0.3445(12) 1.000 0.077(9)
H17 H Uiso 0.1289(13) 0.0860(10) 0.2099(9) 1.000 0.052(6)
H130' H Uiso 0.0512(14) 0.2770(10) 0.1164(10) 1.000 0.046(6)
H18 H Uiso 0.1902(17) -0.0058(13) 0.2573(13) 1.000 0.086(9)
H18' H Uiso 0.2617(18) 0.0327(14) 0.2176(12) 1.000 0.094(9)
H18" H Uiso 0.1994(16) -0.0348(12) 0.1914(11) 1.000 0.062(8)
H19 H Uiso 0.0049(16) 0.0378(12) 0.1699(11) 1.000 0.073(8)
H19' H Uiso 0.0316(15) 0.0052(11) 0.2320(11) 1.000 0.070(7)
H19" H Uiso 0.0487(17) -0.0322(14) 0.1686(12) 1.000 0.087(9)
H110 H Uiso 0.3094(10) 0.2181(7) 0.0803(8) 1.000 0.023(4)
H111 H Uiso 0.2046(13) 0.2357(10) -0.0235(10) 1.000 0.048(6)
H112 H Uiso 0.4061(14) 0.1563(11) 0.0216(10) 1.000 0.054(6)
H114 H Uiso 0.3581(13) 0.0747(10) 0.1409(9) 1.000 0.044(5)
H115 H Uiso 0.3888(11) 0.1779(8) 0.2603(7) 1.000 0.023(4)
H117 H Uiso 0.3124(15) 0.2857(12) 0.3489(10) 1.000 0.062(7)
H120 H Uiso 0.0984(11) 0.4166(9) 0.3593(8) 1.000 0.037(5)
H121 H Uiso 0.0148(12) 0.3578(9) 0.4252(9) 1.000 0.039(5)
H122 H Uiso 0.0149(13) 0.2415(10) 0.4203(9) 1.000 0.048(6)
H124 H Uiso 0.2373(11) 0.3531(8) 0.2488(8) 1.000 0.029(4)
H125 H Uiso 0.1119(15) 0.3812(11) 0.2017(11) 1.000 0.057(7)
H126 H Uiso 0.2226(16) 0.4626(13) 0.3208(12) 1.000 0.076(8)
H127 H Uiso 0.1411(12) 0.1480(9) 0.3232(8) 1.000 0.034(5)
H128 H Uiso 0.0634(18) 0.1434(13) 0.4351(12) 1.000 0.083(9)
H129 H Uiso 0.0090(15) 0.0923(12) 0.3177(10) 1.000 0.062(7)
H130 H Uiso 0.0044(14) 0.2783(10) 0.1747(10) 1.000 0.053(6)
H132 H Uiso -0.1120(13) 0.2049(10) 0.1960(10) 1.000 0.048(6)
H133 H Uiso -0.2036(14) 0.1186(10) 0.1648(10) 1.000 0.056(6)
H134 H Uiso -0.1734(14) 0.0639(10) 0.0792(10) 1.000 0.053(6)
H135 H Uiso -0.0530(11) 0.0881(9) 0.0262(8) 1.000 0.032(5)
H136 H Uiso 0.0380(12) 0.1728(9) 0.0562(8) 1.000 0.037(5)
H211' H Uiso 0.7555(14) 0.1891(11) 0.0181(10) 1.000 0.057(6)
H211" H Uiso 0.7025(13) 0.2358(10) -0.0216(10) 1.000 0.045(6)
H212' H Uiso 0.8966(14) 0.2472(11) -0.0003(10) 1.000 0.055(6)
H212" H Uiso 0.9050(14) 0.3253(11) 0.0103(10) 1.000 0.054(6)
H22 H Uiso 0.6030(12) 0.5026(9) 0.0322(8) 1.000 0.038(5)
H214' H Uiso 0.9250(14) 0.4146(10) 0.1657(9) 1.000 0.049(6)
H23 H Uiso 0.6334(12) 0.4456(9) -0.0542(9) 1.000 0.043(5)
H214" H Uiso 0.8528(14) 0.4459(11) 0.1294(10) 1.000 0.060(7)
H24 H Uiso 0.7136(10) 0.3505(8) -0.0518(8) 1.000 0.026(4)
H217' H Uiso 0.8830(18) 0.3024(12) 0.3335(11) 1.000 0.074(8)
H217" H Uiso 0.8143(15) 0.2465(12) 0.3429(11) 1.000 0.064(7)
H225' H Uiso 0.7881(15) 0.1274(11) 0.3332(10) 1.000 0.058(7)
H27 H Uiso 0.6758(12) 0.4611(9) 0.1775(8) 1.000 0.032(5)
H225" H Uiso 0.7820(13) 0.0743(10) 0.2814(9) 1.000 0.047(6)
H28 H Uiso 0.518(2) 0.4979(16) 0.1234(15) 1.000 0.113(12)
H28' H Uiso 0.5361(16) 0.4990(12) 0.1933(12) 1.000 0.073(8)
H28" H Uiso 0.5250(16) 0.4342(13) 0.1627(11) 1.000 0.077(8)
H226' H Uiso 0.6564(13) 0.0740(10) 0.2087(9) 1.000 0.044(5)
H29 H Uiso 0.737(3) 0.5516(18) 0.1327(17) 1.000 0.150(16)
H29' H Uiso 0.6644(16) 0.5701(13) 0.1792(12) 1.000 0.080(8)
H29" H Uiso 0.646(2) 0.5689(15) 0.1058(15) 1.000 0.113(12)
H226" H Uiso 0.5936(15) 0.1342(11) 0.2079(10) 1.000 0.060(7)
H228' H Uiso 0.7031(17) 0.3904(12) 0.4083(11) 1.000 0.074(8)
H228" H Uiso 0.6090(15) 0.3978(11) 0.4276(11) 1.000 0.058(7)
H229' H Uiso 0.5024(15) 0.3841(11) 0.2859(12) 1.000 0.063(8)
H229" H Uiso 0.5312(16) 0.4516(13) 0.3123(11) 1.000 0.076(8)
H230' H Uiso 0.5033(12) 0.2369(9) 0.1850(9) 1.000 0.038(5)
H210 H Uiso 0.8041(10) 0.2756(7) 0.0783(8) 1.000 0.023(4)
H211 H Uiso 0.6727(15) 0.2232(10) 0.0457(11) 1.000 0.059(7)
H212 H Uiso 0.8455(14) 0.2930(10) -0.0427(11) 1.000 0.054(6)
H214 H Uiso 0.8974(13) 0.3855(10) 0.1075(10) 1.000 0.053(6)
H215 H Uiso 0.8909(11) 0.3484(8) 0.2441(8) 1.000 0.028(4)
H217 H Uiso 0.7962(17) 0.3097(12) 0.3606(12) 1.000 0.072(8)
H220 H Uiso 0.5740(11) 0.1260(9) 0.3592(8) 1.000 0.033(5)
H221 H Uiso 0.5061(14) 0.1931(10) 0.4235(10) 1.000 0.053(6)
H222 H Uiso 0.5228(11) 0.3057(9) 0.4152(8) 1.000 0.033(5)
H224 H Uiso 0.7246(11) 0.1702(8) 0.2466(8) 1.000 0.030(5)
H225 H Uiso 0.7122(15) 0.0724(11) 0.3343(11) 1.000 0.064(7)
H226 H Uiso 0.5878(13) 0.0819(10) 0.2589(9) 1.000 0.044(6)
H227 H Uiso 0.6521(12) 0.3849(9) 0.3092(9) 1.000 0.038(5)
H228 H Uiso 0.6554(17) 0.4532(13) 0.3925(11) 1.000 0.081(8)
H229 H Uiso 0.4814(19) 0.3954(14) 0.3489(13) 1.000 0.092(10)
H230 H Uiso 0.5464(12) 0.2239(9) 0.1240(9) 1.000 0.038(5)
H232 H Uiso 0.3832(13) 0.3099(9) 0.1887(10) 1.000 0.044(6)
H233 H Uiso 0.2933(13) 0.3880(10) 0.1430(9) 1.000 0.047(6)
H234 H Uiso 0.3200(13) 0.4256(10) 0.0482(9) 1.000 0.047(6)
H235 H Uiso 0.4430(11) 0.3908(9) -0.0007(8) 1.000 0.035(5)
H236 H Uiso 0.5370(12) 0.3138(9) 0.0449(8) 1.000 0.035(5)
H31 H Uiso 0.09389 0.49202 0.11254 0.500 0.1031
H31' H Uiso 0.18853 0.49830 0.08386 0.500 0.1031
H31" H Uiso 0.13096 0.43487 0.07186 0.500 0.1031
H32 H Uiso 0.08581 0.56141 0.02836 0.500 0.0547
H32' H Uiso 0.12630 0.50590 -0.01265 0.500 0.0547
H33 H Uiso -0.03911 0.49579 0.04326 0.500 0.0444
H33' H Uiso 0.00107 0.44209 0.00032 0.500 0.0444
H34 H Uiso -0.04930 0.56854 -0.03868 0.500 0.0580
H34' H Uiso -0.01120 0.51361 -0.08145 0.500 0.0580
H35 H Uiso -0.13396 0.44978 -0.06626 0.500 0.1019
H35' H Uiso -0.16414 0.51969 -0.08942 0.500 0.1019
H35" H Uiso -0.17132 0.50173 -0.02018 0.500 0.1019
H41 H Uiso 0.64334 0.07940 0.05247 0.500 0.1400
H41' H Uiso 0.66649 0.02000 0.09572 0.500 0.1400
H41" H Uiso 0.57592 0.05763 0.10254 0.500 0.1400
H42 H Uiso 0.57234 -0.04608 0.05092 0.500 0.0553
H42' H Uiso 0.61839 -0.00986 -0.00257 0.500 0.0553
H43 H Uiso 0.44354 0.01258 0.03272 0.500 0.0437
H43' H Uiso 0.48976 0.05063 -0.02034 0.500 0.0437
H44 H Uiso 0.50186 -0.04554 -0.07527 0.500 0.0573
H44' H Uiso 0.46190 -0.08606 -0.02155 0.500 0.0573
H45 H Uiso 0.33785 -0.03556 -0.03462 0.500 0.1892
H45' H Uiso 0.36859 -0.07509 -0.09205 0.500 0.1892
H45" H Uiso 0.37853 0.00203 -0.09015 0.500 0.1892

loop_
_atom_type_symbol
_atom_type_description
_atom_type_scat_dispersion_real
_atom_type_scat_dispersion_imag
_atom_type_scat_source
N N 0.0061 0.0033 'International Tables Vol C Tables 4.2.6.8 and 6.1.1.4'
Fe Fe 0.3463 0.8444 'International Tables Vol C Tables 4.2.6.8 and 6.1.1.4'
H H 0.0000 0.0000 'International Tables Vol C Tables 4.2.6.8 and 6.1.1.4'
C C 0.0033 0.0016 'International Tables Vol C Tables 4.2.6.8 and 6.1.1.4'

loop_
_geom_angle_atom_site_label_1
_geom_angle_atom_site_label_2
_geom_angle_atom_site_label_3
_geom_angle
_geom_angle_publ_flag
N11 Fe11 N12 94.35(5) yes
N11 Fe11 C130 131.81(6) yes
N12 Fe11 C130 133.84(6) yes
N22 Fe21 C230 130.28(6) yes
N21 Fe21 N22 94.15(5) yes
N21 Fe21 C230 135.51(6) yes
Fe11 N11 C16 115.54(8) yes
C16 N11 C113 120.05(11) yes
Fe11 N11 C113 124.38(9) yes
C116 N12 C118 118.32(12) yes
Fe11 N12 C116 123.69(10) yes
Fe11 N12 C118 117.97(9) yes
C26 N21 C213 120.68(12) yes
Fe21 N21 C213 124.54(10) yes
Fe21 N21 C26 114.77(9) yes
Fe21 N22 C218 115.42(9) yes
C216 N22 C218 120.01(12) yes
Fe21 N22 C216 124.48(10) yes
C12 C11 C16 117.72(15) no
C12 C11 C17 121.26(14) no
C16 C11 C17 121.03(14) no
C11 C12 C13 121.10(16) no
C12 C13 C14 120.39(17) no
C13 C14 C15 121.07(17) no
C14 C15 C110 119.51(15) no
C14 C15 C16 117.94(14) no
C16 C15 C110 122.50(14) no
N11 C16 C15 120.49(12) yes
N11 C16 C11 117.57(13) yes
C11 C16 C15 121.75(14) no
C11 C17 C19 113.86(16) no
C18 C17 C19 109.95(19) no
C11 C17 C18 111.98(17) no
C15 C110 C112 112.26(15) no
C111 C110 C112 110.36(16) no
C15 C110 C111 110.23(14) no
C11 C12 H12 117.4(10) no
C13 C12 H12 121.5(10) no
C114 C113 C115 116.92(13) no
C12 C13 H13 119.2(13) no
C14 C13 H13 120.4(13) no
N11 C113 C114 119.96(12) yes
N11 C113 C115 123.12(12) yes
C13 C14 H14 121.0(12) no
C15 C14 H14 117.9(12) no
C113 C115 C116 128.97(13) no
N12 C116 C117 119.34(14) yes
N12 C116 C115 123.76(14) yes
C115 C116 C117 116.89(13) no
C11 C17 H17 108.8(12) no
C18 C17 H17 107.7(12) no
C19 C17 H17 104.0(12) no
H18 C18 H18" 109(2) no
N12 C118 C119 119.87(13) yes
H18' C18 H18" 123(2) no
C17 C18 H18 112.1(16) no
C17 C18 H18' 106.1(16) no
C17 C18 H18" 98.2(14) no
H18 C18 H18' 108(2) no
N12 C118 C123 119.08(13) yes
C119 C118 C123 121.01(14) no
C17 C19 H19' 110.3(13) no
C17 C19 H19 110.3(15) no
C120 C119 C124 119.54(14) no
H19 C19 H19" 108(2) no
H19' C19 H19" 107(2) no
C17 C19 H19" 112.1(15) no
H19 C19 H19' 109(2) no
C118 C119 C120 118.49(14) no
C118 C119 C124 121.96(14) no
C119 C120 C121 120.94(17) no
C120 C121 C122 120.03(17) no
C121 C122 C123 121.50(17) no
C122 C123 C127 120.14(15) no
C118 C123 C122 118.03(15) no
C118 C123 C127 121.82(14) no
C125 C124 C126 111.12(17) no
C119 C124 C126 112.13(17) no
C119 C124 C125 110.76(15) no
C123 C127 C129 110.90(17) no
C123 C127 C128 112.42(16) no
C128 C127 C129 110.3(2) no
Fe11 C130 C131 113.18(11) yes
C132 C131 C136 116.74(15) no
C130 C131 C132 121.59(16) no
C130 C131 C136 121.66(15) no
C131 C132 C133 121.59(17) no
C132 C133 C134 120.82(18) no
C133 C134 C135 118.65(18) no
C134 C135 C136 120.78(17) no
C131 C136 C135 121.41(16) no
C111 C110 H110 107.8(9) no
C15 C110 H110 108.8(9) no
C112 C110 H110 107.2(9) no
C110 C111 H111" 111.9(11) no
C110 C111 H111 109.2(12) no
C110 C111 H111' 110.3(12) no
H111' C111 H111 106.3(18) no
H111" C111 H111 108.7(17) no
H111' C111 H111" 110.3(16) no
C110 C112 H112 110.9(13) no
H112' C112 H112" 110.3(18) no
H112' C112 H112 106.2(18) no
H112" C112 H112 109.9(18) no
C110 C112 H112" 110.3(13) no
C110 C112 H112' 109.2(12) no
C113 C114 H114" 109.3(14) no
C113 C114 H114' 110.7(13) no
H114' C114 H114 110.9(18) no
C113 C114 H114 113.6(12) no
H114' C114 H114" 107.7(19) no
H114" C114 H114 104.3(18) no
C116 C115 H115 113.2(10) no
C113 C115 H115 117.6(10) no
H117' C117 H117" 109(2) no
C116 C117 H117' 114.9(14) no
H117' C117 H117 106(2) no
H117" C117 H117 102(2) no
C116 C117 H117 111.7(14) no
C116 C117 H117" 112.3(16) no
C121 C120 H120 120.8(11) no
C119 C120 H120 118.3(11) no
C22 C21 C26 118.28(14) no
C120 C121 H121 117.8(11) no
C122 C121 H121 122.2(11) no
C22 C21 C27 119.30(14) no
C26 C21 C27 122.42(14) no
C121 C122 H122 122.8(12) no
C21 C22 C23 121.28(15) no
C123 C122 H122 115.6(12) no
C22 C23 C24 119.78(16) no
C23 C24 C25 121.46(15) no
C119 C124 H124 108.5(10) no
C125 C124 H124 105.5(11) no
C126 C124 H124 108.5(10) no
C124 C125 H125' 109.4(13) no
C124 C125 H125" 112.0(15) no
C124 C125 H125 108.3(14) no
H125' C125 H125" 106(2) no
H125' C125 H125 111.0(19) no
H125" C125 H125 110(2) no
C26 C25 C210 122.39(13) no
C24 C25 C26 118.07(13) no
C24 C25 C210 119.52(14) no
C124 C126 H126" 110.5(16) no
H126' C126 H126 108(2) no
C124 C126 H126 106.9(15) no
H126' C126 H126" 107(2) no
C124 C126 H126' 107.7(16) no
N21 C26 C21 118.96(12) yes
N21 C26 C25 119.73(13) yes
C21 C26 C25 121.10(13) no
H126" C126 H126 116(2) no
C21 C27 C29 111.04(18) no
C28 C27 C29 109.5(2) no
C21 C27 C28 111.65(17) no
C123 C127 H127 108.1(11) no
C128 C127 H127 107.1(11) no
C129 C127 H127 107.8(11) no
C127 C128 H128' 110.9(16) no
C127 C128 H128" 110.8(13) no
C127 C128 H128 108.6(16) no
H128' C128 H128 109(2) no
H128" C128 H128 110(2) no
H128' C128 H128" 107(2) no
C127 C129 H129' 110.7(13) no
C127 C129 H129" 108.1(17) no
H129' C129 H129" 107(2) no
H129' C129 H129 109.9(19) no
C127 C129 H129 110.7(14) no
H129" C129 H129 110(2) no
Fe11 C130 H130' 103.3(13) no
Fe11 C130 H130 106.1(14) no
C131 C130 H130' 113.1(13) no
C131 C130 H130 111.3(14) no
H130' C130 H130 109.4(19) no
C131 C132 H132 117.2(13) no
C133 C132 H132 121.2(12) no
C132 C133 H133 122.8(13) no
C134 C133 H133 116.3(13) no
C135 C134 H134 118.8(14) no
C133 C134 H134 122.3(14) no
C134 C135 H135 118.6(11) no
C136 C135 H135 120.6(11) no
C135 C136 H136 121.5(12) no
C131 C136 H136 117.0(12) no
C23 C22 H22 118.4(11) no
C21 C22 H22 120.3(11) no
C22 C23 H23 120.6(12) no
C24 C23 H23 119.6(12) no
C25 C24 H24 119.4(10) no
C23 C24 H24 119.1(10) no
C21 C27 H27 109.1(12) no
C29 C27 H27 103.9(12) no
C28 C27 H27 111.4(11) no
C27 C28 H28' 110.5(16) no
C27 C28 H28" 112.3(15) no
H28 C28 H28" 108(2) no
H28' C28 H28" 107(2) no
H28 C28 H28' 112(2) no
C27 C28 H28 106.6(18) no
C27 C29 H29' 108.8(15) no
C27 C29 H29" 108.5(18) no
H29 C29 H29' 109(3) no
H29 C29 H29" 104(3) no
H29' C29 H29" 113(2) no
C27 C29 H29 114(2) no
C25 C210 C212 111.72(14) no
C25 C210 C211 110.30(14) no
C211 C210 C212 110.51(16) no
C214 C213 C215 117.31(13) no
N21 C213 C214 119.33(14) yes
N21 C213 C215 123.36(13) yes
C213 C215 C216 128.76(13) no
N22 C216 C215 123.48(14) yes
N22 C216 C217 119.79(14) yes
C215 C216 C217 116.73(13) no
C219 C218 C223 121.15(13) no
N22 C218 C223 118.77(13) yes
N22 C218 C219 119.93(12) yes
C218 C219 C220 118.13(14) no
C220 C219 C224 119.78(15) no
C218 C219 C224 122.10(13) no
C219 C220 C221 121.38(17) no
C220 C221 C222 119.80(16) no
C221 C222 C223 121.39(16) no
C218 C223 C227 122.34(14) no
C218 C223 C222 118.12(15) no
C222 C223 C227 119.52(15) no
C219 C224 C225 111.69(14) no
C219 C224 C226 111.77(14) no
C225 C224 C226 110.07(16) no
C223 C227 C229 111.07(17) no
C228 C227 C229 110.4(2) no
C223 C227 C228 111.93(16) no
Fe21 C230 C231 113.41(11) yes
C230 C231 C232 121.68(15) no
C230 C231 C236 121.40(14) no
C232 C231 C236 116.91(14) no
C231 C232 C233 121.35(17) no
C31 C32 C33 112.8(5) no
C232 C233 C234 120.79(18) no
C32 C33 C34 114.8(5) no
C233 C234 C235 118.74(17) no
C33 C34 C35 112.3(5) no
C234 C235 C236 120.66(16) no
C231 C236 C235 121.54(15) no
C25 C210 H210 109.3(9) no
C211 C210 H210 107.5(9) no
C212 C210 H210 107.4(9) no
C210 C211 H211 113.0(13) no
H211' C211 H211" 105.0(18) no
H211" C211 H211 108.4(18) no
C210 C211 H211" 108.5(12) no
H211' C211 H211 111.1(18) no
C210 C211 H211' 110.6(13) no
C210 C212 H212' 111.1(13) no
H212' C212 H212 105.3(18) no
H212" C212 H212 109.4(18) no
C210 C212 H212 111.0(13) no
H212' C212 H212" 107.5(18) no
C210 C212 H212" 112.2(12) no
C213 C214 H214' 112.9(13) no
C213 C214 H214" 110.9(13) no
H214" C214 H214 104.2(19) no
H214' C214 H214 109.1(18) no
H214' C214 H214" 105.7(18) no
C213 C214 H214 113.3(13) no
C213 C215 H215 116.6(11) no
C216 C215 H215 114.6(11) no
C216 C217 H217' 112.1(16) no
C216 C217 H217" 110.0(14) no
C216 C217 H217 110.4(17) no
H217' C217 H217" 114(2) no
H217' C217 H217 111(2) no
H217" C217 H217 98(2) no
C221 C220 H220 118.9(11) no
C219 C220 H220 119.7(11) no
C220 C221 H221 118.1(13) no
C222 C221 H221 122.0(13) no
C221 C222 H222 120.2(11) no
C223 C222 H222 118.4(11) no
C226 C224 H224 108.5(11) no
C225 C224 H224 106.2(10) no
C219 C224 H224 108.4(10) no
C224 C225 H225' 109.5(13) no
C224 C225 H225" 108.8(12) no
C224 C225 H225 108.9(14) no
H225' C225 H225" 109.4(18) no
H225' C225 H225 111.6(19) no
H225" C225 H225 108.6(18) no
C224 C226 H226" 108.3(14) no
H226' C226 H226 107.7(17) no
C224 C226 H226 109.8(13) no
H226' C226 H226" 106.7(18) no
C224 C226 H226' 112.0(12) no
H226" C226 H226 112.4(19) no
C228 C227 H227 107.1(12) no
C229 C227 H227 108.7(12) no
C223 C227 H227 107.4(12) no
C227 C228 H228" 108.3(14) no
H228' C228 H228 106(2) no
C227 C228 H228 113.2(15) no
H228' C228 H228" 105(2) no
C227 C228 H228' 112.3(15) no
H228" C228 H228 111(2) no
C227 C229 H229 110.9(18) no
H229' C229 H229 100(2) no
H229" C229 H229 116(2) no
H229' C229 H229" 109(2) no
C227 C229 H229' 109.1(14) no
C227 C229 H229" 110.8(15) no
C231 C230 H230 111.9(12) no
H230' C230 H230 109.4(16) no
Fe21 C230 H230' 104.9(11) no
Fe21 C230 H230 105.2(11) no
C231 C230 H230' 111.6(11) no
C32 C31 H31" 109.47 no
H31 C31 H31' 109.46 no
H31 C31 H31" 109.49 no
C32 C31 H31 109.52 no
C32 C31 H31' 109.47 no
H31' C31 H31" 109.42 no
H32 C32 H32' 107.78 no
C233 C232 H232 121.9(12) no
C31 C32 H32 109.03 no
C31 C32 H32' 109.07 no
C33 C32 H32 109.00 no
C33 C32 H32' 109.05 no
C231 C232 H232 116.8(12) no
C32 C33 H33 108.58 no
C232 C233 H233 121.0(13) no
C234 C233 H233 118.1(13) no
C34 C33 H33 108.64 no
C34 C33 H33' 108.56 no
H33 C33 H33' 107.50 no
C32 C33 H33' 108.53 no
C33 C34 H34' 109.22 no
C35 C34 H34 109.12 no
C33 C34 H34 109.15 no
C233 C234 H234 121.7(13) no
C235 C234 H234 119.5(13) no
C35 C34 H34' 109.12 no
H34 C34 H34' 107.87 no
C234 C235 H235 118.7(11) no
H35 C35 H35" 109.49 no
C236 C235 H235 120.7(10) no
H35' C35 H35" 109.49 no
C34 C35 H35 109.43 no
C34 C35 H35' 109.46 no
C34 C35 H35" 109.38 no
H35 C35 H35' 109.58 no
C235 C236 H236 120.9(11) no
C231 C236 H236 117.5(11) no
C41 C42 C43 123.2(7) no
C42 C43 C44 113.6(6) no
C43 C44 C45 116.4(8) no
C42 C41 H41 109.47 no
C42 C41 H41' 109.43 no
C42 C41 H41" 109.40 no
H41 C41 H41' 109.54 no
H41 C41 H41" 109.53 no
H41' C41 H41" 109.45 no
C41 C42 H42 106.57 no
C41 C42 H42' 106.54 no
C43 C42 H42 106.52 no
C43 C42 H42' 106.54 no
H42 C42 H42' 106.50 no
C42 C43 H43 108.81 no
C42 C43 H43' 108.82 no
C44 C43 H43 108.80 no
C44 C43 H43' 108.83 no
H43 C43 H43' 107.79 no
C43 C44 H44 108.17 no
C43 C44 H44' 108.21 no
C45 C44 H44 108.24 no
C45 C44 H44' 108.22 no
H44 C44 H44' 107.27 no
C44 C45 H45 109.51 no
C44 C45 H45' 109.41 no
C44 C45 H45" 109.48 no
H45 C45 H45' 109.45 no
H45 C45 H45" 109.58 no
H45' C45 H45" 109.40 no

loop_
_geom_bond_atom_site_label_1
_geom_bond_atom_site_label_2
_geom_bond_distance
_geom_bond_publ_flag
Fe11 N11 1.9831(11) yes
Fe11 N12 1.9807(11) yes
Fe11 C130 2.0414(18) yes
Fe21 N22 1.9773(12) yes
Fe21 C230 2.0404(17) yes
Fe21 N21 1.9803(12) yes
N11 C16 1.4426(19) yes
N11 C113 1.3321(17) yes
N12 C116 1.3405(18) yes
N12 C118 1.4423(19) yes
N21 C26 1.4432(18) yes
N21 C213 1.3341(19) yes
N22 C218 1.4415(18) yes
N22 C216 1.3342(19) yes
C11 C12 1.395(2) no
C11 C16 1.413(2) no
C11 C17 1.514(2) no
C12 C13 1.382(3) no
C13 C14 1.379(3) no
C14 C15 1.399(2) no
C15 C16 1.402(2) no
C15 C110 1.520(2) no
C17 C18 1.514(4) no
C17 C19 1.521(3) no
C110 C112 1.536(3) no
C110 C111 1.533(3) no
C12 H12 1.012(18) no
C113 C114 1.512(2) no
C113 C115 1.405(2) no
C13 H13 0.92(2) no
C14 H14 0.95(2) no
C115 C116 1.401(2) no
C116 C117 1.504(2) no
C17 H17 1.00(2) no
C18 H18" 1.00(2) no
C18 H18 0.97(3) no
C18 H18' 1.04(3) no
C118 C119 1.406(2) no
C118 C123 1.408(2) no
C119 C120 1.396(2) no
C119 C124 1.517(2) no
C19 H19 0.94(2) no
C19 H19' 1.01(2) no
C19 H19" 1.03(3) no
C120 C121 1.386(3) no
C121 C122 1.372(3) no
C122 C123 1.400(2) no
C123 C127 1.521(2) no
C124 C125 1.523(3) no
C124 C126 1.536(3) no
C127 C128 1.524(3) no
C127 C129 1.521(3) no
C130 C131 1.487(2) no
C131 C132 1.400(2) no
C131 C136 1.403(3) no
C132 C133 1.383(3) no
C133 C134 1.381(3) no
C134 C135 1.386(3) no
C135 C136 1.384(3) no
C110 H110 0.973(17) no
C111 H111' 0.94(2) no
C111 H111" 1.03(2) no
C111 H111 0.97(2) no
C112 H112' 0.98(2) no
C112 H112" 0.96(2) no
C112 H112 0.98(2) no
C114 H114" 0.93(2) no
C114 H114 0.97(2) no
C114 H114' 0.95(2) no
C115 H115 0.912(17) no
C117 H117 0.94(2) no
C117 H117" 0.89(2) no
C117 H117' 0.89(2) no
C120 H120 0.947(19) no
C121 H121 0.950(19) no
C21 C27 1.522(2) no
C21 C26 1.410(2) no
C21 C22 1.389(2) no
C122 H122 0.97(2) no
C22 C23 1.380(2) no
C23 C24 1.385(2) no
C24 C25 1.389(2) no
C124 H124 0.956(17) no
C25 C26 1.407(2) no
C125 H125" 0.88(2) no
C125 H125 1.00(2) no
C125 H125' 0.97(2) no
C25 C210 1.523(2) no
C126 H126' 0.93(3) no
C126 H126" 1.08(3) no
C126 H126 0.96(3) no
C27 C28 1.513(3) no
C127 H127 0.952(18) no
C27 C29 1.531(3) no
C128 H128" 0.94(2) no
C128 H128 0.97(3) no
C128 H128' 0.97(3) no
C129 H129 0.96(2) no
C129 H129' 0.97(2) no
C129 H129" 0.92(3) no
C130 H130 0.90(2) no
C130 H130' 0.93(2) no
C132 H132 0.93(2) no
C133 H133 0.93(2) no
C134 H134 0.91(2) no
C135 H135 0.917(18) no
C136 H136 0.916(18) no
C22 H22 0.970(19) no
C23 H23 0.94(2) no
C24 H24 0.963(18) no
C27 H27 0.917(18) no
C28 H28' 0.92(3) no
C28 H28" 0.96(3) no
C28 H28 1.00(3) no
C29 H29' 0.98(3) no
C29 H29 0.96(5) no
C29 H29" 1.01(3) no
C210 C211 1.536(3) no
C210 C212 1.534(3) no
C213 C214 1.509(2) no
C213 C215 1.404(2) no
C215 C216 1.404(2) no
C216 C217 1.511(2) no
C218 C219 1.405(2) no
C218 C223 1.410(2) no
C219 C220 1.397(2) no
C219 C224 1.519(2) no
C220 C221 1.384(2) no
C221 C222 1.377(3) no
C222 C223 1.398(2) no
C223 C227 1.521(2) no
C224 C225 1.536(3) no
C224 C226 1.527(3) no
C227 C228 1.527(3) no
C227 C229 1.522(4) no
C230 C231 1.491(2) no
C31 C32 1.537(8) no
C231 C236 1.401(2) no
C231 C232 1.403(2) no
C32 C33 1.511(9) no
C232 C233 1.384(3) no
C33 C34 1.515(8) no
C233 C234 1.386(3) no
C34 C35 1.496(8) no
C234 C235 1.386(3) no
C235 C236 1.384(2) no
C210 H210 0.955(18) no
C211 H211' 0.94(2) no
C211 H211" 1.00(2) no
C211 H211 0.98(2) no
C212 H212" 1.04(2) no
C212 H212 0.96(2) no
C212 H212' 0.99(2) no
C214 H214 0.92(2) no
C214 H214' 0.91(2) no
C214 H214" 0.99(2) no
C215 H215 0.915(17) no
C217 H217" 0.97(2) no
C217 H217 0.88(3) no
C217 H217' 0.91(3) no
C220 H220 0.915(19) no
C221 H221 0.93(2) no
C222 H222 0.951(18) no
C224 H224 0.961(17) no
C225 H225' 0.97(2) no
C225 H225 0.99(2) no
C225 H225" 0.99(2) no
C226 H226' 1.00(2) no
C226 H226" 0.96(2) no
C226 H226 0.93(2) no
C227 H227 0.927(19) no
C228 H228 0.95(3) no
C228 H228' 0.96(3) no
C228 H228" 0.95(2) no
C229 H229" 0.96(3) no
C229 H229 0.95(3) no
C229 H229' 0.97(3) no
C230 H230' 0.96(2) no
C230 H230 0.942(19) no
C31 H31" 0.9802 no
C31 H31 0.9796 no
C31 H31' 0.9804 no
C232 H232 0.94(2) no
C32 H32 0.9904 no
C32 H32' 0.9900 no
C233 H233 0.90(2) no
C33 H33 0.9900 no
C33 H33' 0.9908 no
C34 H34' 0.9896 no
C234 H234 0.94(2) no
C34 H34 0.9905 no
C35 H35' 0.9795 no
C235 H235 0.959(18) no
C35 H35 0.9794 no
C35 H35" 0.9805 no
C236 H236 0.964(18) no
C41 C42 1.511(15) no
C42 C43 1.528(9) no
C43 C44 1.524(9) no
C44 C45 1.309(16) no
C41 H41 0.9790 no
C41 H41' 0.9800 no
C41 H41" 0.9803 no
C42 H42 0.9905 no
C42 H42' 0.9899 no
C43 H43 0.9898 no
C43 H43' 0.9892 no
C44 H44 0.9906 no
C44 H44' 0.9905 no
C45 H45 0.9790 no
C45 H45' 0.9813 no
C45 H45" 0.9797 no

loop_
_geom_contact_atom_site_label_1
_geom_contact_atom_site_label_2
_geom_contact_distance
_geom_contact_site_symmetry_2
_geom_contact_publ_flag
Fe11 C17 3.6265(17) . no
Fe11 C110 4.0065(18) . no
Fe11 C124 3.8820(17) . no
Fe11 C127 3.8492(18) . no
Fe11 C129 3.998(3) . no
Fe21 C210 3.9006(16) . no
Fe21 C27 3.8300(17) . no
Fe21 C28 4.039(3) . no
Fe21 C224 3.7722(17) . no
Fe21 C227 3.9180(18) . no
Fe11 H111" 3.48(2) . no
Fe11 H136 3.516(18) . no
Fe11 H17 2.84(2) . no
Fe11 H124 3.349(17) . no
Fe11 H129' 3.31(2) . no
Fe11 H127 3.363(18) . no
Fe11 H125 3.35(2) . no
Fe21 H226" 3.48(2) . no
Fe21 H28" 3.39(3) . no
Fe21 H27 3.440(19) . no
Fe21 H224 3.228(17) . no
Fe21 H210 3.447(17) . no
Fe21 H211 3.45(2) . no
Fe21 H227 3.39(2) . no
Fe21 H236 3.473(18) . no
N11 H17 2.49(2) . no
N11 H110 2.493(17) . no
N11 H18' 2.93(3) . no
N12 H124 2.453(17) . no
N12 H127 2.442(18) . no
N21 H27 2.500(19) . no
N21 H210 2.491(16) . no
N22 H224 2.453(17) . no
N22 H227 2.433(19) . no
C11 C136 3.469(2) . no
C12 C136 3.577(2) . no
C12 C135 3.545(2) . no
C15 C114 3.336(2) . no
C17 C113 3.503(2) . no
C17 Fe11 3.6265(17) . no
C18 C113 3.537(4) . no
C21 C214 3.532(2) . no
C24 C220 3.512(2) 4_554 no
C25 C214 3.412(2) . no
C27 C213 3.536(2) . no
C27 Fe21 3.8300(17) . no
C28 Fe21 4.039(3) . no
C110 Fe11 4.0065(18) . no
C110 C113 3.476(2) . no
C110 C114 3.576(2) . no
C11 H114 3.03(2) . no
C12 H19 2.98(2) . no
C12 H19" 2.82(3) . no
C12 H18" 3.08(2) . no
C113 C110 3.476(2) . no
C113 C18 3.537(4) . no
C113 C17 3.503(2) . no
C14 H111 2.86(2) . no
C14 H112" 2.80(2) . no
C114 C110 3.576(2) . no
C114 C15 3.336(2) . no
C15 H114 2.98(2) . no
C16 H114 2.49(2) . no
C16 H18' 3.05(3) . no
C116 C127 3.463(2) . no
C116 C124 3.519(2) . no
C117 C123 3.406(2) . no
C117 C119 3.374(2) . no
C119 C117 3.374(2) . no
C19 H12 2.605(18) . no
C21 H214" 3.00(2) . no
C22 H234 3.04(2) 3_665 no
C22 H29" 2.71(3) . no
C22 H28 2.81(3) . no
C123 C117 3.406(2) . no
C23 H35" 3.0598 1_655 no
C23 H234 3.09(2) 3_665 no
C24 H211" 2.84(2) . no
C124 C116 3.519(2) . no
C124 Fe11 3.8820(17) . no
C24 H212 2.83(2) . no
C25 H236 3.079(18) . no
C25 H214 3.05(2) . no
C26 H214" 2.66(2) . no
C26 H214 2.85(2) . no
C127 Fe11 3.8492(18) . no
C127 C116 3.463(2) . no
C28 H22 3.013(18) . no
C29 H22 2.836(18) . no
C129 Fe11 3.998(3) . no
C31 H125' 2.97(2) . no
C135 C12 3.545(2) . no
C136 C11 3.469(2) . no
C136 C12 3.577(2) . no
C44 @28" 3.04(2) 2_645 no
C210 Fe21 3.9006(16) . no
C210 C213 3.477(2) . no
C111 H14 3.037(19) . no
C111 @28' 3.05(3) 4_554 no
C112 H14 2.79(2) . no
C113 H110 2.809(17) . no
C213 C210 3.477(2) . no
C113 H18' 2.69(3) . no
C213 C27 3.536(2) . no
C114 H110 3.091(16) . no
C114 H44 3.0048 3_655 no
C214 C21 3.532(2) . no
C114 H18' 2.74(3) . no
C214 C25 3.412(2) . no
C115 H29' 2.92(3) 2_645 no
C115 H232 2.974(19) . no
C116 H127 2.802(18) . no
C216 C227 3.382(2) . no
C116 H124 2.888(17) . no
C217 C223 3.405(2) . no
C217 C219 3.522(2) . no
C118 H117 2.65(2) . no
C118 H117" 2.73(2) . no
C219 C217 3.522(2) . no
C119 H117 2.85(2) . no
C120 H125" 2.91(2) . no
C120 H19" 3.05(3) 2_555 no
C120 H126 2.83(3) . no
C220 C24 3.512(2) 4_555 no
C121 @17' 2.94(3) 1_455 no
C122 H129" 2.92(3) . no
C122 @17' 2.92(3) 1_455 no
C122 H111 3.03(2) 4_555 no
C122 H128 2.76(3) . no
C223 C217 3.405(2) . no
C123 H117" 2.99(2) . no
C224 Fe21 3.7722(17) . no
C125 H233 3.05(2) . no
C125 H31 3.0877 . no
C125 H120 3.059(18) . no
C126 H120 2.795(17) . no
C227 C216 3.382(2) . no
C227 Fe21 3.9180(18) . no
C128 H33' 3.0556 4_555 no
C128 H122 2.73(2) . no
C128 H29 3.01(4) 2_645 no
C129 H122 3.08(2) . no
C132 H210 3.078(16) 1_455 no
C133 H224 3.089(18) 1_455 no
C134 H13 2.98(2) 3_555 no
C134 H19 2.99(2) . no
C134 @11' 3.05(2) 1_455 no
C135 H19 3.07(2) . no
C136 @12' 2.85(2) 1_455 no
C211 H24 3.002(17) . no
C212 H122 2.99(2) 4_654 no
C212 H24 2.845(16) . no
C213 H210 2.822(17) . no
C213 H18 3.10(3) 2_655 no
C213 H27 2.898(19) . no
C214 H34' 2.9956 3_665 no
C215 H132 3.00(2) 1_655 no
C216 H227 2.740(19) . no
C216 H224 2.997(17) . no
C218 H217" 2.65(2) . no
C218 H217 2.72(3) . no
C219 H217" 2.97(2) . no
C220 H225 2.87(2) . no
C220 H226 2.83(2) . no
C220 H24 2.893(17) 4_555 no
C221 H117' 2.76(2) . no
C222 H117' 2.98(2) . no
C222 @11" 3.07(2) 4_555 no
C222 H229 2.81(3) . no
C222 H228" 2.79(2) . no
C223 H217 2.95(3) . no
C224 H133 3.01(2) 1_655 no
C225 H220 2.957(17) . no
C226 H133 3.09(2) 1_655 no
C226 H220 2.945(18) . no
C228 H222 2.884(18) . no
C228 H43 3.0366 2_655 no
C229 H222 2.960(19) . no
C230 H114" 3.10(2) . no
C230 H226" 2.99(2) . no
C231 H28" 2.96(3) . no
C232 H28" 2.98(3) . no
C232 H110 3.043(16) . no
C234 H111' 3.01(2) . no
C235 H22 3.034(18) 3_665 no
C236 H112' 2.86(2) . no
H111' H112' 2.50(3) . no
H111' C234 3.01(2) . no
H111" Fe11 3.48(2) . no
H111" H130' 2.59(3) . no
H112' C236 2.86(2) . no
H112' H111' 2.50(3) . no
H112" H14 2.28(3) . no
H112" H111 2.57(3) . no
H112" C14 2.80(2) . no
H114' H115 2.31(3) . no
H114" C230 3.10(2) . no
H117' H115 2.25(3) . no
H117' C222 2.98(2) . no
H117' C221 2.76(2) . no
H117" C118 2.73(2) . no
H117" C123 2.99(2) . no
H125' H126' 2.46(3) . no
H125' H233 2.52(3) . no
H125' C31 2.97(2) . no
H125' H31 2.5542 . no
H125" H19' 2.53(3) 2_555 no
H125" C120 2.91(2) . no
H125" H126 2.54(3) . no
H126' H125' 2.46(3) . no
H12 H19" 2.16(3) . no
H12 C19 2.605(18) . no
H126" H117 2.50(4) . no
H13 H134 2.35(3) 3_555 no
H13 C134 2.98(2) 3_555 no
H128' C111 3.05(3) 4_555 no
H14 C112 2.79(2) . no
H14 H111 2.54(3) . no
H14 C111 3.037(19) . no
H14 H112" 2.28(3) . no
H128" H29 2.57(5) 2_645 no
H128" H33 2.4595 2_545 no
H128" H129 2.52(3) . no
H129' Fe11 3.31(2) . no
H129" H128 2.52(4) . no
H129" C122 2.92(3) . no
H17 N11 2.49(2) . no
H17 Fe11 2.84(2) . no
H130' H111" 2.59(3) . no
H130' H136 2.55(3) . no
H18 C213 3.10(3) 2_645 no
H18 H27 2.60(3) 2_645 no
H18 H19' 2.50(3) . no
H18' C16 3.05(3) . no
H18' H114 2.44(3) . no
H18' N11 2.93(3) . no
H18' C114 2.74(3) . no
H18' C113 2.69(3) . no
H18" C12 3.08(2) . no
H18" H19" 2.36(4) . no
H211' H212' 2.51(3) . no
H211' C134 3.05(2) 1_655 no
H19 C134 2.99(2) . no
H19 C12 2.98(2) . no
H19 C135 3.07(2) . no
H19' @25" 2.53(3) 2_545 no
H19' H18 2.50(3) . no
H19" C12 2.82(3) . no
H19" H12 2.16(3) . no
H19" H120 2.56(3) 2_545 no
H19" H18" 2.36(4) . no
H19" C120 3.05(3) 2_545 no
H211" C222 3.07(2) 4_554 no
H211" H212 2.54(3) . no
H211" H24 2.47(3) . no
H211" C24 2.84(2) . no
H212' H211' 2.51(3) . no
H212' H122 2.57(3) 4_654 no
H212' C136 2.85(2) 1_655 no
H212" H32 2.4995 3_665 no
H212" H214 2.51(3) . no
H22 C29 2.836(18) . no
H22 H235 2.41(3) 3_665 no
H22 H29" 2.24(4) . no
H22 H28 2.44(4) . no
H22 C235 3.034(18) 3_665 no
H22 C28 3.013(18) . no
H214' H215 2.29(3) . no
H23 H220 2.59(3) 4_554 no
H214" C21 3.00(2) . no
H214" C26 2.66(2) . no
H24 C211 3.002(17) . no
H24 C212 2.845(16) . no
H24 C220 2.893(17) 4_554 no
H24 H211" 2.47(3) . no
H24 H212 2.35(3) . no
H217' C122 2.92(3) 1_655 no
H217' H215 2.22(3) . no
H217' C121 2.94(3) 1_655 no
H217" C218 2.65(2) . no
H217" H225' 2.50(3) . no
H217" C219 2.97(2) . no
H225' H217" 2.50(3) . no
H27 H18 2.60(3) 2_655 no
H27 C213 2.898(19) . no
H27 N21 2.500(19) . no
H27 Fe21 3.440(19) . no
H225" H226' 2.51(3) . no
H28 H22 2.44(4) . no
H28 H29" 2.49(4) . no
H28 C22 2.81(3) . no
H28' H29' 2.48(4) . no
H28" C232 2.98(3) . no
H28" C231 2.96(3) . no
H28" Fe21 3.39(3) . no
H226' H133 2.55(3) 1_655 no
H226' H225" 2.51(3) . no
H29 C128 3.01(4) 2_655 no
H29 @28" 2.57(5) 2_655 no
H29' H28' 2.48(4) . no
H29' C115 2.92(3) 2_655 no
H29" H22 2.24(4) . no
H29" C22 2.71(3) . no
H29" H28 2.49(4) . no
H226" Fe21 3.48(2) . no
H226" C230 2.99(2) . no
H226" H230' 2.58(3) . no
H228' H217 2.45(4) . no
H31 H125' 2.5542 . no
H31 H33 2.5471 . no
H31 C125 3.0877 . no
H31" H33' 2.5438 . no
H228" H222 2.33(3) . no
H228" H44' 2.4056 2_655 no
H228" H43' 2.4281 4_555 no
H228" C222 2.79(2) . no
H228" C44 3.04(2) 2_655 no
H32 @12" 2.4995 3_665 no
H32 H34 2.5465 . no
H32' H34' 2.5996 . no
H33 H35" 2.4630 . no
H33 @28" 2.4595 2_555 no
H33 H31 2.5471 . no
H33' C128 3.0556 4_554 no
H33' H128 2.4908 4_554 no
H33' H31" 2.5438 . no
H33' H35 2.5402 . no
H34 H32 2.5465 . no
H34' H32' 2.5996 . no
H34' C214 2.9956 3_665 no
H230' H232 2.38(3) . no
H230' H226" 2.58(3) . no
H35 H33' 2.5402 . no
H35" H33 2.4630 . no
H35" C23 3.0598 1_455 no
H42 H44' 2.4720 . no
H42' H44 2.5119 . no
H43 C228 3.0366 2_645 no
H43 H228 2.5850 2_645 no
H43 H45 2.4134 . no
H43' H45" 2.5080 . no
H43' @28" 2.4281 4_554 no
H44 C114 3.0048 3_655 no
H44 H42' 2.5119 . no
H44' H42 2.4720 . no
H44' H112 2.4900 3_655 no
H44' @28" 2.4056 2_645 no
H45 H43 2.4134 . no
H45" H43' 2.5080 . no
H110 C114 3.091(16) . no
H110 C113 2.809(17) . no
H110 C232 3.043(16) . no
H110 N11 2.493(17) . no
H111 H112" 2.57(3) . no
H111 H14 2.54(3) . no
H111 C122 3.03(2) 4_554 no
H111 C14 2.86(2) . no
H112 H44' 2.4900 3_655 no
H114 H18' 2.44(3) . no
H114 C15 2.98(2) . no
H114 C16 2.49(2) . no
H114 C11 3.03(2) . no
H115 H114' 2.31(3) . no
H115 H117' 2.25(3) . no
H117 H126" 2.50(4) . no
H117 C119 2.85(2) . no
H117 C118 2.65(2) . no
H120 C126 2.795(17) . no
H120 H126 2.31(3) . no
H120 H19" 2.56(3) 2_555 no
H120 C125 3.059(18) . no
H122 C129 3.08(2) . no
H122 H128 2.18(3) . no
H122 C128 2.73(2) . no
H122 @12' 2.57(3) 4_455 no
H122 C212 2.99(2) 4_455 no
H124 Fe11 3.349(17) . no
H124 C116 2.888(17) . no
H124 N12 2.453(17) . no
H125 Fe11 3.35(2) . no
H126 C120 2.83(3) . no
H126 H125" 2.54(3) . no
H126 H120 2.31(3) . no
H127 Fe11 3.363(18) . no
H127 N12 2.442(18) . no
H127 C116 2.802(18) . no
H128 H122 2.18(3) . no
H128 H129" 2.52(4) . no
H128 H33' 2.4908 4_555 no
H128 C122 2.76(3) . no
H129 H128" 2.52(3) . no
H130 H132 2.39(3) . no
H132 C215 3.00(2) 1_455 no
H132 H130 2.39(3) . no
H133 H224 2.40(3) 1_455 no
H133 C226 3.09(2) 1_455 no
H133 C224 3.01(2) 1_455 no
H133 @26' 2.55(3) 1_455 no
H134 H13 2.35(3) 3_555 no
H136 H130' 2.55(3) . no
H136 Fe11 3.516(18) . no
H210 Fe21 3.447(17) . no
H210 N21 2.491(16) . no
H210 C213 2.822(17) . no
H210 C132 3.078(16) 1_655 no
H211 Fe21 3.45(2) . no
H212 C24 2.83(2) . no
H212 H211" 2.54(3) . no
H212 H24 2.35(3) . no
H214 H212" 2.51(3) . no
H214 C25 3.05(2) . no
H214 C26 2.85(2) . no
H215 H217' 2.22(3) . no
H215 H214' 2.29(3) . no
H217 C218 2.72(3) . no
H217 C223 2.95(3) . no
H217 H228' 2.45(4) . no
H220 H23 2.59(3) 4_555 no
H220 H225 2.46(3) . no
H220 H226 2.44(3) . no
H220 C225 2.957(17) . no
H220 C226 2.945(18) . no
H222 H229 2.45(3) . no
H222 H228" 2.33(3) . no
H222 C228 2.884(18) . no
H222 C229 2.960(19) . no
H224 C133 3.089(18) 1_655 no
H224 C216 2.997(17) . no
H224 H133 2.40(3) 1_655 no
H224 N22 2.453(17) . no
H224 Fe21 3.228(17) . no
H225 C220 2.87(2) . no
H225 H226 2.54(3) . no
H225 H220 2.46(3) . no
H226 C220 2.83(2) . no
H226 H225 2.54(3) . no
H226 H220 2.44(3) . no
H227 N22 2.433(19) . no
H227 Fe21 3.39(2) . no
H227 C216 2.740(19) . no
H228 H43 2.5850 2_655 no
H229 C222 2.81(3) . no
H229 H222 2.45(3) . no
H230 H236 2.57(3) . no
H232 H230' 2.38(3) . no
H232 C115 2.974(19) . no
H233 C125 3.05(2) . no
H233 H125' 2.52(3) . no
H234 C22 3.04(2) 3_665 no
H234 C23 3.09(2) 3_665 no
H235 H22 2.41(3) 3_665 no
H236 C25 3.079(18) . no
H236 H230 2.57(3) . no
H236 Fe21 3.473(18) . no

loop_
_geom_hbond_atom_site_label_D
_geom_hbond_atom_site_label_H
_geom_hbond_atom_site_label_A
_geom_hbond_distance_DH
_geom_hbond_distance_HA
_geom_hbond_distance_DA
_geom_hbond_angle_DHA
_geom_hbond_publ_flag
C17 H17 N11 1.00(2) 2.49(2) 2.862(2) 101.8(13) yes
C27 H27 N21 0.917(18) 2.500(19) 2.929(2) 108.9(13) yes
C110 H110 N11 0.973(17) 2.493(17) 2.951(2) 108.6(11) yes
C124 H124 N12 0.956(17) 2.453(17) 2.928(2) 110.5(12) yes
C127 H127 N12 0.952(18) 2.442(18) 2.911(2) 110.2(13) yes
C210 H210 N21 0.955(18) 2.491(16) 2.942(2) 108.9(11) yes
C224 H224 N22 0.961(17) 2.453(17) 2.933(2) 110.7(12) yes
C227 H227 N22 0.927(19) 2.433(19) 2.917(2) 112.6(14) yes

loop_
_geom_torsion_atom_site_label_1
_geom_torsion_atom_site_label_2
_geom_torsion_atom_site_label_3
_geom_torsion_atom_site_label_4
_geom_torsion
_geom_torsion_publ_flag
N12 Fe11 N11 C16 165.09(10) no
N12 Fe11 N11 C113 -12.54(11) no
C130 Fe11 N11 C16 -14.63(13) no
C130 Fe11 N11 C113 167.74(11) no
N11 Fe11 N12 C116 11.55(12) no
N11 Fe11 N12 C118 -166.91(10) no
C130 Fe11 N12 C116 -168.74(11) no
C130 Fe11 N12 C118 12.80(14) no
N11 Fe11 C130 C131 54.83(16) no
N12 Fe11 C130 C131 -124.79(12) no
N21 Fe21 C230 C231 -51.38(16) no
N22 Fe21 C230 C231 132.21(11) no
N22 Fe21 N21 C213 9.94(12) no
C230 Fe21 N22 C218 -16.32(13) no
C230 Fe21 N22 C216 167.05(11) no
N22 Fe21 N21 C26 -171.43(10) no
C230 Fe21 N21 C213 -167.31(11) no
N21 Fe21 N22 C216 -10.42(12) no
C230 Fe21 N21 C26 11.32(14) no
N21 Fe21 N22 C218 166.20(10) no
Fe11 N11 C113 C114 -173.71(10) no
C113 N11 C16 C11 97.12(15) no
C113 N11 C16 C15 -87.75(17) no
C16 N11 C113 C115 -171.33(13) no
Fe11 N11 C113 C115 6.20(18) no
C16 N11 C113 C114 8.76(19) no
Fe11 N11 C16 C15 94.51(14) no
Fe11 N11 C16 C11 -80.62(14) no
C118 N12 C116 C115 174.11(14) no
Fe11 N12 C116 C115 -4.3(2) no
Fe11 N12 C116 C117 177.05(11) no
C116 N12 C118 C119 92.24(17) no
Fe11 N12 C118 C123 88.73(15) no
Fe11 N12 C118 C119 -89.22(15) no
C116 N12 C118 C123 -89.81(17) no
C118 N12 C116 C117 -4.5(2) no
C213 N21 C26 C21 -95.44(17) no
Fe21 N21 C26 C21 85.87(14) no
Fe21 N21 C26 C25 -88.88(14) no
C26 N21 C213 C215 177.40(13) no
Fe21 N21 C213 C215 -4.1(2) no
C26 N21 C213 C214 -2.4(2) no
Fe21 N21 C213 C214 176.13(11) no
C213 N21 C26 C25 89.81(17) no
Fe21 N22 C216 C215 5.1(2) no
C216 N22 C218 C223 84.09(17) no
C218 N22 C216 C217 8.5(2) no
C218 N22 C216 C215 -171.42(13) no
Fe21 N22 C216 C217 -175.04(12) no
C216 N22 C218 C219 -100.33(16) no
Fe21 N22 C218 C219 82.89(14) no
Fe21 N22 C218 C223 -92.70(14) no
C17 C11 C16 C15 -178.44(14) no
C12 C11 C17 C18 93.4(2) no
C17 C11 C16 N11 -3.4(2) no
C16 C11 C17 C19 147.88(17) no
C16 C11 C12 C13 -1.9(2) no
C12 C11 C17 C19 -32.1(2) no
C12 C11 C16 N11 176.61(13) no
C16 C11 C17 C18 -86.6(2) no
C17 C11 C12 C13 178.04(16) no
C12 C11 C16 C15 1.5(2) no
C11 C12 C13 C14 1.1(3) no
C12 C13 C14 C15 0.2(3) no
C13 C14 C15 C16 -0.5(2) no
C13 C14 C15 C110 -178.22(16) no
C14 C15 C110 C111 70.0(2) no
C16 C15 C110 C111 -107.61(18) no
C14 C15 C16 N11 -175.25(14) no
C110 C15 C16 C11 177.27(14) no
C14 C15 C16 C11 -0.3(2) no
C14 C15 C110 C112 -53.5(2) no
C16 C15 C110 C112 128.92(17) no
C110 C15 C16 N11 2.4(2) no
C112 C110 C111 H111 63.9(13) no
H110 C110 C111 H111' 64.3(16) no
H110 C110 C111 H111" -58.9(15) no
H110 C110 C111 H111 -179.2(16) no
C15 C110 C112 H112' -175.0(13) no
C15 C110 C111 H111 -60.6(13) no
C111 C110 C112 H112' 61.6(13) no
C112 C110 C111 H111" -175.7(12) no
C111 C110 C112 H112 178.3(14) no
H110 C110 C112 H112' -55.6(16) no
C111 C110 C112 H112" -59.8(14) no
C15 C110 C112 H112" 63.6(14) no
C15 C110 C112 H112 -58.4(14) no
C15 C110 C111 H111' -177.1(13) no
H110 C110 C112 H112 61.1(17) no
C112 C110 C111 H111' -52.5(13) no
C15 C110 C111 H111" 59.7(12) no
H110 C110 C112 H112" -177.0(16) no
C115 C113 C114 H114' 23.7(14) no
C115 C113 C114 H114" -94.7(15) no
N11 C113 C115 H115 -179.2(12) no
N11 C113 C114 H114" 85.2(15) no
C115 C113 C114 H114 149.3(13) no
N11 C113 C114 H114 -30.8(13) no
N11 C113 C114 H114' -156.4(14) no
C114 C113 C115 H115 0.7(12) no
H115 C115 C116 C117 -3.4(11) no
H115 C115 C116 N12 178.0(11) no
N12 C116 C117 H117" 62.9(17) no
C115 C116 C117 H117 130.3(15) no
N12 C116 C117 H117 -51.0(15) no
N12 C116 C117 H117' -172.1(16) no
C115 C116 C117 H117" -115.8(17) no
C115 C116 C117 H117' 9.2(16) no
C118 C119 C120 H120 178.1(12) no
C124 C119 C120 H120 -2.9(12) no
C120 C119 C124 H124 173.7(11) no
C118 C119 C124 H124 -7.3(11) no
H120 C120 C121 C122 -178.5(12) no
H120 C120 C121 H121 -0.1(18) no
C119 C120 C121 H121 177.8(13) no
C27 C21 C22 C23 -179.73(16) no
C22 C21 C26 N21 -173.26(14) no
C22 C21 C26 C25 1.4(2) no
C26 C21 C22 C23 -0.1(2) no
C26 C21 C27 C28 -112.1(2) no
C26 C21 C27 C29 125.3(2) no
H121 C121 C122 H122 0(2) no
C27 C21 C26 N21 6.3(2) no
C27 C21 C26 C25 -179.01(14) no
C22 C21 C27 C28 67.4(2) no
C22 C21 C27 C29 -55.1(3) no
C120 C121 C122 H122 178.0(14) no
H121 C121 C122 C123 -177.8(14) no
C21 C22 C23 C24 -1.0(3) no
H122 C122 C123 C118 -177.6(13) no
H122 C122 C123 C127 3.3(13) no
C122 C123 C127 H127 -168.7(12) no
C118 C123 C127 H127 12.3(12) no
C22 C23 C24 C25 1.0(3) no
C119 C124 C125 H125 -63.7(15) no
C126 C124 C125 H125' 49.9(14) no
C126 C124 C125 H125 171.0(15) no
H124 C124 C125 H125' -67.6(18) no
C126 C124 C125 H125" -67.2(16) no
H124 C124 C125 H125 53.6(18) no
C119 C124 C125 H125" 58.1(16) no
H124 C124 C126 H126 169(2) no
H124 C124 C126 H126" -64(2) no
C119 C124 C126 H126 -71.0(17) no
C125 C124 C126 H126' -62.2(17) no
H124 C124 C125 H125" 175.4(19) no
C23 C24 C25 C210 178.93(15) no
C23 C24 C25 C26 0.3(2) no
C119 C124 C126 H126' 173.2(16) no
C119 C124 C126 H126" 56.2(17) no
H124 C124 C126 H126' 53(2) no
C125 C124 C126 H126" -179.2(16) no
C119 C124 C125 H125' 175.2(14) no
C125 C124 C126 H126 53.5(17) no
C210 C25 C26 C21 179.91(14) no
C24 C25 C210 C211 -67.6(2) no
C26 C25 C210 C211 111.00(18) no
C24 C25 C210 C212 55.73(19) no
C24 C25 C26 C21 -1.5(2) no
C210 C25 C26 N21 -5.5(2) no
C24 C25 C26 N21 173.16(13) no
C26 C25 C210 C212 -125.67(16) no
C123 C127 C128 H128 62.9(17) no
C129 C127 C128 H128 -61.5(17) no
C129 C127 C128 H128' 178.3(17) no
C123 C127 C128 H128" -175.9(13) no
H127 C127 C128 H128 -179(2) no
C129 C127 C128 H128" 59.8(13) no
C123 C127 C129 H129" -61.2(18) no
C123 C127 C129 H129 178.0(15) no
C123 C127 C129 H129' 55.9(15) no
H127 C127 C128 H128' 61(2) no
H127 C127 C128 H128" -57.3(18) no
C123 C127 C128 H128' -57.3(17) no
H127 C127 C129 H129" -179(2) no
H127 C127 C129 H129 59.8(19) no
C128 C127 C129 H129" 64.0(18) no
C128 C127 C129 H129 -56.8(15) no
C128 C127 C129 H129' -178.9(15) no
H127 C127 C129 H129' -62.3(19) no
H130' C130 C131 C132 -142.0(14) no
H130' C130 C131 C136 39.1(14) no
H130 C130 C131 C132 -18.4(15) no
H130 C130 C131 C136 162.7(15) no
C130 C131 C136 H136 0.4(13) no
C132 C131 C136 H136 -178.5(13) no
C130 C131 C132 H132 2.3(15) no
C136 C131 C132 H132 -178.8(14) no
H132 C132 C133 H133 2(2) no
H132 C132 C133 C134 178.1(15) no
C131 C132 C133 H133 -176.7(16) no
H133 C133 C134 C135 177.2(15) no
H133 C133 C134 H134 2(2) no
C132 C133 C134 H134 -174.3(16) no
H134 C134 C135 H135 -5(2) no
C133 C134 C135 H135 179.5(13) no
H134 C134 C135 C136 174.7(16) no
C134 C135 C136 H136 178.7(14) no
H135 C135 C136 C131 179.9(13) no
H135 C135 C136 H136 -1.1(19) no
C214 C213 C215 C216 173.98(15) no
N21 C213 C215 C216 -5.8(3) no
C213 C215 C216 N22 5.3(3) no
C213 C215 C216 C217 -174.61(16) no
N22 C218 C223 C227 -1.8(2) no
C219 C218 C223 C222 1.3(2) no
C219 C218 C223 C227 -177.36(14) no
N22 C218 C219 C224 5.2(2) no
C223 C218 C219 C220 0.0(2) no
N22 C218 C219 C220 -175.43(13) no
N22 C218 C223 C222 176.84(14) no
C223 C218 C219 C224 -179.35(14) no
C224 C219 C220 C221 177.75(15) no
C218 C219 C220 C221 -1.7(2) no
C218 C219 C224 C226 -118.20(17) no
C220 C219 C224 C225 -61.4(2) no
C218 C219 C224 C225 117.99(17) no
C220 C219 C224 C226 62.4(2) no
C219 C220 C221 C222 1.9(3) no
C220 C221 C222 C223 -0.4(3) no
C221 C222 C223 C218 -1.1(2) no
C221 C222 C223 C227 177.58(16) no
C218 C223 C227 C228 -120.70(19) no
C218 C223 C227 C229 115.3(2) no
C222 C223 C227 C229 -63.3(2) no
C222 C223 C227 C228 60.6(2) no
Fe21 C230 C231 C236 74.61(17) no
Fe21 C230 C231 C232 -104.05(16) no
C230 C231 C232 C233 179.08(16) no
C230 C231 C236 C235 -179.07(15) no
C232 C231 C236 C235 -0.3(2) no
C236 C231 C232 C233 0.4(2) no
C31 C32 C33 C34 178.0(5) no
C231 C232 C233 C234 0.1(3) no
C232 C233 C234 C235 -0.5(3) no
C32 C33 C34 C35 -178.6(5) no
C233 C234 C235 C236 0.5(3) no
C234 C235 C236 C231 -0.1(3) no
C41 C42 C43 C44 178.6(8) no
C42 C43 C44 C45 176.1(9) no
